data_4511313
loop_
_publ_author_name
'Roy, Saikat'
'Nangia, Ashwini'

_publ_section_title
;
 Kinetic and Thermodynamic Conformational Polymorphs of Bis(p-tolyl)
 Ketonep-Tosylhydrazone:&#x00A0; The Curtin&#x2212;Hammett Principle in
 Crystallization
;
_journal_issue 10
_journal_name_full 'Crystal Growth &amp; Design'
_journal_page_first 2047
_journal_paper_doi 10.1021/cg070542t
_journal_volume 7
_journal_year 2007
_chemical_formula_moiety 'C22 H22 N2 O2 S'
_chemical_formula_sum 'C22 H22 N2 O2 S'
_chemical_formula_weight 378.48
_chemical_melting_point 432
_chemical_name_systematic
; 
 ? 
;
_space_group_IT_number 14
_symmetry_cell_setting monoclinic
_symmetry_space_group_name_Hall '-P 2ybc'
_symmetry_space_group_name_H-M 'P 1 21/c 1'
_atom_sites_solution_hydrogens geom
_atom_sites_solution_primary direct
_atom_sites_solution_secondary difmap
_audit_creation_method SHELXL-97
_cell_angle_alpha 90.00
_cell_angle_beta 97.2940(10)
_cell_angle_gamma 90.00
_cell_formula_units_Z 4
_cell_length_a 8.2971(5)
_cell_length_b 39.758(3)
_cell_length_c 5.9349(4)
_cell_measurement_temperature 298(2)
_cell_volume 1941.9(2)
_computing_cell_refinement 'Bruker SMART'
_computing_data_collection 'Bruker SMART'
_computing_data_reduction 'Bruker SAINT'
_computing_molecular_graphics 'Bruker SHELXTL'
_computing_publication_material 'Bruker SHELXTL'
_computing_structure_refinement 'Bruker SHELXTL'
_computing_structure_solution 'Bruker SHELXTL'
_diffrn_ambient_temperature 298(2)
_diffrn_measured_fraction_theta_full 0.979
_diffrn_measured_fraction_theta_max 0.979
_diffrn_measurement_device_type 'CCD area detector'
_diffrn_measurement_method 'phi and omega scans'
_diffrn_radiation_monochromator graphite
_diffrn_radiation_source 'fine-focus sealed tube'
_diffrn_radiation_type MoK\a
_diffrn_radiation_wavelength 0.71073
_diffrn_reflns_av_R_equivalents 0.0275
_diffrn_reflns_av_sigmaI/netI 0.0258
_diffrn_reflns_limit_h_max 10
_diffrn_reflns_limit_h_min -10
_diffrn_reflns_limit_k_max 46
_diffrn_reflns_limit_k_min -49
_diffrn_reflns_limit_l_max 7
_diffrn_reflns_limit_l_min -7
_diffrn_reflns_number 14231
_diffrn_reflns_theta_full 26.03
_diffrn_reflns_theta_max 26.03
_diffrn_reflns_theta_min 2.05
_exptl_absorpt_coefficient_mu 0.186
_exptl_absorpt_correction_T_max 0.9585
_exptl_absorpt_correction_T_min 0.9226
_exptl_absorpt_correction_type multi-scan
_exptl_absorpt_process_details 'Bruker AXS SADABS program'
_exptl_crystal_colour colorless
_exptl_crystal_density_diffrn 1.295
_exptl_crystal_density_method 'not measured'
_exptl_crystal_description Block
_exptl_crystal_F_000 800
_exptl_crystal_size_max 0.44
_exptl_crystal_size_mid 0.23
_exptl_crystal_size_min 0.23
_refine_diff_density_max 0.439
_refine_diff_density_min -0.310
_refine_diff_density_rms 0.052
_refine_ls_extinction_method none
_refine_ls_goodness_of_fit_ref 1.135
_refine_ls_hydrogen_treatment mixed
_refine_ls_matrix_type full
_refine_ls_number_parameters 251
_refine_ls_number_reflns 3757
_refine_ls_number_restraints 0
_refine_ls_restrained_S_all 1.135
_refine_ls_R_factor_all 0.0520
_refine_ls_R_factor_gt 0.0464
_refine_ls_shift/su_max 0.153
_refine_ls_shift/su_mean 0.002
_refine_ls_structure_factor_coef Fsqd
_refine_ls_weighting_details 'calc w=1/[\s^2^(Fo^2^)+(0.0487P)^2^+1.3248P] where P=(Fo^2^+2Fc^2^)/3'
_refine_ls_weighting_scheme calc
_refine_ls_wR_factor_gt 0.1128
_refine_ls_wR_factor_ref 0.1160
_reflns_number_gt 3418
_reflns_number_total 3757
_reflns_threshold_expression >2sigma(I)
_cod_data_source_file DiMe_F3_an224a.cif
_cod_data_source_block an224a
_cod_original_cell_volume 1942.0(2)
_cod_original_sg_symbol_H-M P2(1)/c
_cod_database_code 4511313

loop_
_symmetry_equiv_pos_as_xyz
'x, y, z'
'-x, y+1/2, -z+1/2'
'-x, -y, -z'
'x, -y-1/2, z-1/2'

loop_
_atom_site_label
_atom_site_type_symbol
_atom_site_fract_x
_atom_site_fract_y
_atom_site_fract_z
_atom_site_U_iso_or_equiv
_atom_site_adp_type
_atom_site_occupancy
_atom_site_symmetry_multiplicity
_atom_site_calc_flag
_atom_site_refinement_flags
S1 S 0.06752(5) 0.192368(11) 0.10679(8) 0.01952(14) Uani 1 1 d .
O2 O 0.09295(16) 0.18368(3) -0.1188(2) 0.0251(3) Uani 1 1 d .
O1 O -0.03695(16) 0.21938(3) 0.1506(2) 0.0266(3) Uani 1 1 d .
N2 N 0.06345(18) 0.12905(4) 0.1989(3) 0.0209(3) Uani 1 1 d .
N1 N -0.0199(2) 0.15932(4) 0.2117(3) 0.0219(4) Uani 1 1 d .
C5 C 0.2577(2) 0.19824(4) 0.2685(3) 0.0177(4) Uani 1 1 d .
C8 C 0.0066(2) 0.10353(5) 0.2955(3) 0.0210(4) Uani 1 1 d .
C4 C 0.2653(2) 0.21452(5) 0.4759(3) 0.0208(4) Uani 1 1 d .
H4 H 0.1711 0.2219 0.5300 0.025 Uiso 1 1 calc R
C7 C 0.5463(2) 0.19263(5) 0.3126(4) 0.0258(4) Uani 1 1 d .
H7 H 0.6404 0.1854 0.2572 0.031 Uiso 1 1 calc R
C15 C -0.1393(2) 0.10492(4) 0.4190(3) 0.0199(4) Uani 1 1 d .
C3 C 0.4156(2) 0.21955(5) 0.6011(3) 0.0234(4) Uani 1 1 d .
H3 H 0.4217 0.2303 0.7410 0.028 Uiso 1 1 calc R
C13 C 0.1770(3) 0.01634(5) 0.4083(4) 0.0312(5) Uani 1 1 d .
H13 H 0.1827 0.0003 0.5230 0.037 Uiso 1 1 calc R
C6 C 0.3969(2) 0.18709(5) 0.1856(3) 0.0225(4) Uani 1 1 d .
H6 H 0.3901 0.1760 0.0466 0.027 Uiso 1 1 calc R
C16 C -0.1368(2) 0.12073(5) 0.6284(3) 0.0228(4) Uani 1 1 d .
H16 H -0.0398 0.1293 0.7022 0.027 Uiso 1 1 calc R
C9 C 0.0888(2) 0.07101(5) 0.2668(3) 0.0212(4) Uani 1 1 d .
C2 C 0.5580(2) 0.20886(5) 0.5222(3) 0.0240(4) Uani 1 1 d .
C20 C -0.2859(2) 0.09180(5) 0.3141(3) 0.0234(4) Uani 1 1 d .
H20 H -0.2887 0.0807 0.1758 0.028 Uiso 1 1 calc R
C17 C -0.2790(2) 0.12379(5) 0.7274(3) 0.0241(4) Uani 1 1 d .
H17 H -0.2757 0.1342 0.8681 0.029 Uiso 1 1 calc R
C18 C -0.4263(2) 0.11157(5) 0.6206(3) 0.0235(4) Uani 1 1 d .
C19 C -0.4271(2) 0.09520(5) 0.4136(3) 0.0251(4) Uani 1 1 d .
H19 H -0.5238 0.0864 0.3409 0.030 Uiso 1 1 calc R
C10 C 0.1631(2) 0.06475(5) 0.0746(3) 0.0260(4) Uani 1 1 d .
H10 H 0.1598 0.0810 -0.0386 0.031 Uiso 1 1 calc R
C14 C 0.0948(3) 0.04622(5) 0.4335(4) 0.0267(4) Uani 1 1 d .
H14 H 0.0436 0.0497 0.5621 0.032 Uiso 1 1 calc R
C22 C -0.5821(3) 0.11643(6) 0.7222(4) 0.0333(5) Uani 1 1 d .
H22A H -0.6300 0.1376 0.6727 0.050 Uiso 1 1 calc R
H22B H -0.5594 0.1163 0.8849 0.050 Uiso 1 1 calc R
H22C H -0.6560 0.0985 0.6737 0.050 Uiso 1 1 calc R
C1 C 0.7210(3) 0.21510(5) 0.6587(4) 0.0341(5) Uani 1 1 d .
H2A H 0.7075 0.2292 0.7862 0.051 Uiso 1 1 calc R
H2B H 0.7914 0.2260 0.5649 0.051 Uiso 1 1 calc R
H2C H 0.7680 0.1940 0.7119 0.051 Uiso 1 1 calc R
C11 C 0.2423(3) 0.03453(5) 0.0493(4) 0.0302(5) Uani 1 1 d .
H11 H 0.2906 0.0307 -0.0814 0.036 Uiso 1 1 calc R
C12 C 0.2506(3) 0.00990(5) 0.2162(4) 0.0300(5) Uani 1 1 d .
C21 C 0.3358(3) -0.02318(6) 0.1898(5) 0.0458(6) Uani 1 1 d .
H21A H 0.4270 -0.0252 0.3060 0.069 Uiso 1 1 calc R
H21B H 0.3730 -0.0240 0.0432 0.069 Uiso 1 1 calc R
H21C H 0.2615 -0.0414 0.2033 0.069 Uiso 1 1 calc R
H1 H -0.055(3) 0.1636(6) 0.334(4) 0.032(7) Uiso 1 1 d .

loop_
_atom_site_aniso_label
_atom_site_aniso_U_11
_atom_site_aniso_U_22
_atom_site_aniso_U_33
_atom_site_aniso_U_23
_atom_site_aniso_U_13
_atom_site_aniso_U_12
S1 0.0167(2) 0.0173(2) 0.0237(3) 0.00228(17) -0.00096(18) -0.00147(17)
O2 0.0237(7) 0.0262(7) 0.0241(8) 0.0019(6) -0.0022(6) -0.0045(6)
O1 0.0204(7) 0.0219(7) 0.0365(8) 0.0028(6) -0.0007(6) 0.0034(5)
N2 0.0176(8) 0.0183(8) 0.0264(9) -0.0002(6) 0.0011(6) -0.0002(6)
N1 0.0185(8) 0.0194(8) 0.0285(10) 0.0006(7) 0.0053(7) -0.0007(6)
C5 0.0162(9) 0.0149(8) 0.0213(10) 0.0031(7) -0.0010(7) -0.0019(7)
C8 0.0206(9) 0.0209(9) 0.0209(10) -0.0013(7) 0.0006(7) -0.0044(7)
C4 0.0207(9) 0.0203(9) 0.0220(10) 0.0008(7) 0.0056(8) -0.0002(7)
C7 0.0188(10) 0.0244(10) 0.0337(12) -0.0020(8) 0.0019(8) 0.0048(8)
C15 0.0240(10) 0.0151(9) 0.0205(10) 0.0021(7) 0.0032(8) -0.0022(7)
C3 0.0302(11) 0.0191(9) 0.0203(10) -0.0013(7) 0.0004(8) -0.0015(8)
C13 0.0409(12) 0.0217(10) 0.0318(12) 0.0050(8) 0.0075(10) -0.0001(9)
C6 0.0225(10) 0.0203(9) 0.0241(10) -0.0045(7) 0.0009(8) 0.0022(8)
C16 0.0250(10) 0.0190(9) 0.0234(10) -0.0005(7) -0.0004(8) -0.0034(8)
C9 0.0203(9) 0.0192(9) 0.0238(10) -0.0021(7) 0.0015(8) -0.0037(7)
C2 0.0240(10) 0.0161(9) 0.0300(11) 0.0031(8) -0.0045(8) -0.0023(8)
C20 0.0264(10) 0.0230(10) 0.0213(10) -0.0039(8) 0.0044(8) -0.0056(8)
C17 0.0335(11) 0.0187(9) 0.0203(10) -0.0022(7) 0.0039(8) -0.0016(8)
C18 0.0283(10) 0.0188(9) 0.0246(11) 0.0029(7) 0.0077(8) -0.0008(8)
C19 0.0231(10) 0.0258(10) 0.0260(11) -0.0003(8) 0.0014(8) -0.0067(8)
C10 0.0281(10) 0.0251(10) 0.0253(11) 0.0034(8) 0.0048(8) -0.0005(8)
C14 0.0341(11) 0.0215(10) 0.0258(11) -0.0004(8) 0.0084(9) -0.0023(8)
C22 0.0324(12) 0.0345(12) 0.0347(13) -0.0045(9) 0.0103(10) -0.0031(9)
C1 0.0287(11) 0.0264(11) 0.0431(14) 0.0019(9) -0.0107(10) -0.0047(9)
C11 0.0345(12) 0.0295(11) 0.0280(12) -0.0031(8) 0.0096(9) 0.0020(9)
C12 0.0342(12) 0.0213(10) 0.0351(12) -0.0022(8) 0.0066(9) 0.0018(9)
C21 0.0597(17) 0.0274(12) 0.0528(16) -0.0006(11) 0.0173(13) 0.0123(11)

loop_
_atom_type_symbol
_atom_type_description
_atom_type_scat_dispersion_real
_atom_type_scat_dispersion_imag
_atom_type_scat_source
C C 0.0033 0.0016 'International Tables Vol C Tables 4.2.6.8 and 6.1.1.4'
H H 0.0000 0.0000 'International Tables Vol C Tables 4.2.6.8 and 6.1.1.4'
N N 0.0061 0.0033 'International Tables Vol C Tables 4.2.6.8 and 6.1.1.4'
O O 0.0106 0.0060 'International Tables Vol C Tables 4.2.6.8 and 6.1.1.4'
S S 0.1246 0.1234 'International Tables Vol C Tables 4.2.6.8 and 6.1.1.4'

loop_
_geom_angle_atom_site_label_1
_geom_angle_atom_site_label_2
_geom_angle_atom_site_label_3
_geom_angle
O2 S1 O1 121.39(9)
O2 S1 N1 106.53(9)
O1 S1 N1 102.90(9)
O2 S1 C5 108.42(9)
O1 S1 C5 108.99(9)
N1 S1 C5 107.81(8)
C8 N2 N1 116.38(16)
N2 N1 S1 114.78(13)
C6 C5 C4 121.28(17)
C6 C5 S1 119.73(14)
C4 C5 S1 118.99(15)
N2 C8 C9 115.94(17)
N2 C8 C15 123.81(17)
C9 C8 C15 120.16(16)
C3 C4 C5 118.77(18)
C6 C7 C2 121.03(19)
C16 C15 C20 118.80(18)
C16 C15 C8 122.28(17)
C20 C15 C8 118.79(17)
C4 C3 C2 121.43(18)
C12 C13 C14 121.4(2)
C7 C6 C5 119.05(18)
C17 C16 C15 120.00(18)
C10 C9 C14 118.53(18)
C10 C9 C8 120.70(17)
C14 C9 C8 120.77(18)
C3 C2 C7 118.43(17)
C3 C2 C1 120.76(19)
C7 C2 C1 120.80(19)
C19 C20 C15 120.66(18)
C16 C17 C18 121.44(18)
C19 C18 C17 118.14(18)
C19 C18 C22 120.39(18)
C17 C18 C22 121.45(18)
C20 C19 C18 120.91(18)
C9 C10 C11 120.74(19)
C13 C14 C9 120.2(2)
C10 C11 C12 121.0(2)
C13 C12 C11 118.04(19)
C13 C12 C21 120.5(2)
C11 C12 C21 121.4(2)

loop_
_geom_bond_atom_site_label_1
_geom_bond_atom_site_label_2
_geom_bond_distance
S1 O2 1.4239(15)
S1 O1 1.4246(14)
S1 N1 1.6598(17)
S1 C5 1.7550(18)
N2 C8 1.284(2)
N2 N1 1.395(2)
C5 C6 1.385(3)
C5 C4 1.385(3)
C8 C9 1.482(3)
C8 C15 1.494(3)
C4 C3 1.383(3)
C7 C6 1.384(3)
C7 C2 1.394(3)
C15 C16 1.391(3)
C15 C20 1.395(3)
C3 C2 1.391(3)
C13 C12 1.384(3)
C13 C14 1.387(3)
C16 C17 1.389(3)
C9 C10 1.386(3)
C9 C14 1.393(3)
C2 C1 1.506(3)
C20 C19 1.384(3)
C17 C18 1.391(3)
C18 C19 1.390(3)
C18 C22 1.506(3)
C10 C11 1.387(3)
C11 C12 1.388(3)
C12 C21 1.511(3)
